data_7008703
loop_
_publ_author_name
'Chivers, Tristram'
'Eisler, Dana J.'
'Ritch, Jamie S.'

_publ_section_title
;
 Synthesis and structures of M[N(TePPri2)2-Te,Te']n (n = 2, M = Zn, Cd,
 Hg; n = 3, M = Sb, Bi): the first ditelluroimidodiphosphinato p- and
 d-block metal complexes.
;
_journal_issue 16
_journal_name_full 'Dalton transactions (Cambridge, England : 2003)'
_journal_page_first 2675
_journal_page_last 2677
_journal_paper_doi 10.1039/b506174a
_journal_year 2005
_chemical_formula_sum 'C24 H56 Cd N2 P4 Te4'
_chemical_formula_weight 1119.39
_chemical_name_systematic
;
?
;
_space_group_IT_number 2
_symmetry_cell_setting triclinic
_symmetry_space_group_name_Hall '-P 1'
_symmetry_space_group_name_H-M 'P -1'
_atom_sites_solution_hydrogens geom
_atom_sites_solution_primary direct
_atom_sites_solution_secondary difmap
_audit_creation_method SHELXL-97
_cell_angle_alpha 71.09(3)
_cell_angle_beta 80.77(3)
_cell_angle_gamma 78.39(3)
_cell_formula_units_Z 4
_cell_length_a 9.5954(19)
_cell_length_b 20.202(4)
_cell_length_c 21.969(4)
_cell_measurement_temperature 173(2)
_cell_volume 3925.5(15)
_computing_cell_refinement 'Nonius DENZO'
_computing_data_collection 'Nonius COLLECT'
_computing_data_reduction 'Nonius DENZO'
_computing_molecular_graphics 'Bruker SHELXTL'
_computing_publication_material 'Bruker SHELXTL'
_computing_structure_refinement 'SHELXL-97 (Sheldrick, 1997)'
_computing_structure_solution 'SHELXS-97 (Sheldrick, 1990)'
_diffrn_ambient_temperature 173(2)
_diffrn_measured_fraction_theta_full 0.987
_diffrn_measured_fraction_theta_max 0.987
_diffrn_measurement_device_type 'Nonius Kappa CCD'
_diffrn_measurement_method 'phi\omega scans'
_diffrn_radiation_monochromator graphite
_diffrn_radiation_source 'fine-focus sealed tube'
_diffrn_radiation_type MoK\a
_diffrn_radiation_wavelength 0.71073
_diffrn_reflns_av_R_equivalents 0.049
_diffrn_reflns_av_sigmaI/netI 0.0414
_diffrn_reflns_limit_h_max 12
_diffrn_reflns_limit_h_min -12
_diffrn_reflns_limit_k_max 23
_diffrn_reflns_limit_k_min -26
_diffrn_reflns_limit_l_max 28
_diffrn_reflns_limit_l_min -28
_diffrn_reflns_number 54268
_diffrn_reflns_theta_full 27.50
_diffrn_reflns_theta_max 27.50
_diffrn_reflns_theta_min 2.82
_exptl_absorpt_coefficient_mu 3.649
_exptl_absorpt_correction_T_max 0.7590
_exptl_absorpt_correction_T_min 0.5596
_exptl_absorpt_correction_type integration
_exptl_crystal_colour yellow
_exptl_crystal_density_diffrn 1.894
_exptl_crystal_density_method 'not measured'
_exptl_crystal_description 'cut rod'
_exptl_crystal_F_000 2120
_exptl_crystal_size_max 0.18
_exptl_crystal_size_mid 0.14
_exptl_crystal_size_min 0.08
_refine_diff_density_max 0.824
_refine_diff_density_min -1.332
_refine_diff_density_rms 0.154
_refine_ls_extinction_method none
_refine_ls_goodness_of_fit_ref 1.046
_refine_ls_hydrogen_treatment constr
_refine_ls_matrix_type full
_refine_ls_number_parameters 631
_refine_ls_number_reflns 17817
_refine_ls_number_restraints 0
_refine_ls_restrained_S_all 1.046
_refine_ls_R_factor_all 0.0396
_refine_ls_R_factor_gt 0.0329
_refine_ls_shift/su_max 0.004
_refine_ls_shift/su_mean 0.000
_refine_ls_structure_factor_coef Fsqd
_refine_ls_weighting_details 'calc w=1/[\s^2^(Fo^2^)+(0.0397P)^2^+7.7606P] where P=(Fo^2^+2Fc^2^)/3'
_refine_ls_weighting_scheme calc
_refine_ls_wR_factor_gt 0.0789
_refine_ls_wR_factor_ref 0.0825
_reflns_number_gt 15714
_reflns_number_total 17817
_reflns_threshold_expression >2sigma(I)
_cod_data_source_file b506174a.txt
_cod_data_source_block 2b
_cod_depositor_comments
;
The following automatic conversions were performed:
'_symmetry_cell_setting' value 'Triclinic' changed to 'triclinic'
according to '/home/saulius/struct/CIF-dictionaries/cif_core.dic'
dictionary named 'cif_core.dic' version 2.4.1 from 2010-06-29.

Automatic conversion script
Id: cif_fix_enum 1527 2010-12-29 10:47:43Z saulius 
;
_cod_original_cell_volume 3925.7(14)
_cod_original_sg_symbol_H-M P-1
_cod_database_code 7008703

loop_
_symmetry_equiv_pos_as_xyz
'x, y, z'
'-x, -y, -z'

loop_
_atom_site_label
_atom_site_type_symbol
_atom_site_fract_x
_atom_site_fract_y
_atom_site_fract_z
_atom_site_U_iso_or_equiv
_atom_site_adp_type
_atom_site_occupancy
_atom_site_symmetry_multiplicity
_atom_site_calc_flag
_atom_site_refinement_flags
_atom_site_disorder_assembly
_atom_site_disorder_group
Cd1 Cd 0.89941(3) 1.371575(14) 0.262216(13) 0.01803(6) Uani 1 1 d . . .
Te1 Te 0.73940(3) 1.486149(14) 0.300647(13) 0.02171(6) Uani 1 1 d . . .
Te2 Te 1.14338(3) 1.314167(14) 0.327630(14) 0.02313(6) Uani 1 1 d . . .
Te3 Te 0.98185(3) 1.433165(14) 0.130618(12) 0.02211(6) Uani 1 1 d . . .
Te4 Te 0.73679(3) 1.264501(14) 0.281899(12) 0.02128(6) Uani 1 1 d . . .
P1 P 0.85261(10) 1.47613(5) 0.39501(5) 0.01603(18) Uani 1 1 d . . .
C1 C 0.7904(5) 1.3412(2) 0.4606(2) 0.0248(8) Uani 1 1 d . . .
H1A H 0.7402 1.3105 0.4982 0.037 Uiso 1 1 calc R . .
H1B H 0.8934 1.3239 0.4599 0.037 Uiso 1 1 calc R . .
H1C H 0.7566 1.3409 0.4210 0.037 Uiso 1 1 calc R . .
C2 C 0.7607(4) 1.4167(2) 0.46503(19) 0.0216(8) Uani 1 1 d . . .
H2A H 0.6555 1.4336 0.4640 0.026 Uiso 1 1 calc R . .
C3 C 0.8008(6) 1.4183(2) 0.5286(2) 0.0329(10) Uani 1 1 d . . .
H3A H 0.7497 1.3862 0.5647 0.049 Uiso 1 1 calc R . .
H3B H 0.7745 1.4667 0.5318 0.049 Uiso 1 1 calc R . .
H3C H 0.9041 1.4032 0.5304 0.049 Uiso 1 1 calc R . .
C4 C 0.8742(5) 1.6198(2) 0.3528(2) 0.0273(9) Uani 1 1 d . . .
H4A H 0.8479 1.6657 0.3612 0.041 Uiso 1 1 calc R . .
H4B H 0.8396 1.6232 0.3121 0.041 Uiso 1 1 calc R . .
H4C H 0.9785 1.6064 0.3497 0.041 Uiso 1 1 calc R . .
C5 C 0.8065(4) 1.5636(2) 0.4083(2) 0.0205(8) Uani 1 1 d . . .
H5A H 0.8475 1.5598 0.4486 0.025 Uiso 1 1 calc R . .
C6 C 0.6445(5) 1.5859(2) 0.4190(2) 0.0307(10) Uani 1 1 d . . .
H6A H 0.6242 1.6326 0.4259 0.046 Uiso 1 1 calc R . .
H6B H 0.6051 1.5511 0.4571 0.046 Uiso 1 1 calc R . .
H6C H 0.6005 1.5882 0.3809 0.046 Uiso 1 1 calc R . .
N1 N 1.0217(3) 1.45415(16) 0.39520(15) 0.0173(6) Uani 1 1 d . . .
P2 P 1.16094(10) 1.41212(5) 0.36605(5) 0.01617(18) Uani 1 1 d . . .
C7 C 1.1732(5) 1.5086(2) 0.2427(2) 0.0283(9) Uani 1 1 d . . .
H7A H 1.2281 1.5410 0.2087 0.043 Uiso 1 1 calc R . .
H7B H 1.0827 1.5353 0.2560 0.043 Uiso 1 1 calc R . .
H7C H 1.1534 1.4722 0.2263 0.043 Uiso 1 1 calc R . .
C8 C 1.2594(4) 1.4735(2) 0.30085(19) 0.0209(8) Uani 1 1 d . . .
H8A H 1.3493 1.4454 0.2864 0.025 Uiso 1 1 calc R . .
C9 C 1.3017(5) 1.5295(2) 0.3243(2) 0.0258(9) Uani 1 1 d . . .
H9A H 1.3545 1.5611 0.2884 0.039 Uiso 1 1 calc R . .
H9B H 1.3623 1.5062 0.3596 0.039 Uiso 1 1 calc R . .
H9C H 1.2154 1.5572 0.3397 0.039 Uiso 1 1 calc R . .
C10 C 1.2135(5) 1.3161(2) 0.4870(2) 0.0266(9) Uani 1 1 d . . .
H10A H 1.2777 1.2966 0.5212 0.040 Uiso 1 1 calc R . .
H10B H 1.2009 1.2781 0.4706 0.040 Uiso 1 1 calc R . .
H10C H 1.1204 1.3366 0.5044 0.040 Uiso 1 1 calc R . .
C11 C 1.2778(4) 1.3734(2) 0.4319(2) 0.0213(8) Uani 1 1 d . . .
H11A H 1.2840 1.4122 0.4498 0.026 Uiso 1 1 calc R . .
C12 C 1.4303(4) 1.3457(2) 0.4081(2) 0.0293(9) Uani 1 1 d . . .
H12A H 1.4880 1.3257 0.4448 0.044 Uiso 1 1 calc R . .
H12B H 1.4724 1.3847 0.3760 0.044 Uiso 1 1 calc R . .
H12C H 1.4281 1.3088 0.3884 0.044 Uiso 1 1 calc R . .
P3 P 0.79905(10) 1.40312(5) 0.08445(5) 0.01595(18) Uani 1 1 d . . .
C13 C 0.6645(5) 1.5449(2) 0.0449(2) 0.0342(10) Uani 1 1 d . . .
H13A H 0.5751 1.5783 0.0456 0.051 Uiso 1 1 calc R . .
H13B H 0.6999 1.5467 0.0001 0.051 Uiso 1 1 calc R . .
H13C H 0.7359 1.5578 0.0645 0.051 Uiso 1 1 calc R . .
C14 C 0.6372(4) 1.4697(2) 0.0834(2) 0.0212(8) Uani 1 1 d . . .
H14A H 0.5674 1.4578 0.0609 0.025 Uiso 1 1 calc R . .
C15 C 0.5677(5) 1.4652(3) 0.1521(2) 0.0322(10) Uani 1 1 d . . .
H15A H 0.4814 1.5009 0.1501 0.048 Uiso 1 1 calc R . .
H15B H 0.6352 1.4739 0.1766 0.048 Uiso 1 1 calc R . .
H15C H 0.5421 1.4179 0.1734 0.048 Uiso 1 1 calc R . .
C16 C 0.7516(5) 1.4127(3) -0.0403(2) 0.0307(10) Uani 1 1 d . . .
H16A H 0.7916 1.4187 -0.0853 0.046 Uiso 1 1 calc R . .
H16B H 0.6723 1.4513 -0.0385 0.046 Uiso 1 1 calc R . .
H16C H 0.7166 1.3672 -0.0225 0.046 Uiso 1 1 calc R . .
C17 C 0.8674(4) 1.4141(2) -0.00075(18) 0.0194(8) Uani 1 1 d . . .
H17A H 0.8993 1.4614 -0.0191 0.023 Uiso 1 1 calc R . .
C18 C 0.9967(5) 1.3577(2) -0.0058(2) 0.0259(9) Uani 1 1 d . . .
H18A H 1.0322 1.3643 -0.0514 0.039 Uiso 1 1 calc R . .
H18B H 0.9691 1.3106 0.0135 0.039 Uiso 1 1 calc R . .
H18C H 1.0721 1.3621 0.0173 0.039 Uiso 1 1 calc R . .
N2 N 0.7545(4) 1.32653(17) 0.11372(15) 0.0190(6) Uani 1 1 d . . .
P4 P 0.76235(10) 1.25596(5) 0.17266(4) 0.01511(18) Uani 1 1 d . . .
C19 C 0.4691(5) 1.2612(3) 0.1762(2) 0.0332(10) Uani 1 1 d . . .
H19A H 0.3920 1.2370 0.1739 0.050 Uiso 1 1 calc R . .
H19B H 0.4663 1.3062 0.1413 0.050 Uiso 1 1 calc R . .
H19C H 0.4568 1.2703 0.2181 0.050 Uiso 1 1 calc R . .
C20 C 0.6140(4) 1.2140(2) 0.16878(19) 0.0209(8) Uani 1 1 d . . .
H20A H 0.6152 1.1693 0.2058 0.025 Uiso 1 1 calc R . .
C21 C 0.6313(5) 1.1938(2) 0.1063(2) 0.0269(9) Uani 1 1 d . . .
H21A H 0.5503 1.1714 0.1056 0.040 Uiso 1 1 calc R . .
H21B H 0.7205 1.1606 0.1043 0.040 Uiso 1 1 calc R . .
H21C H 0.6343 1.2365 0.0690 0.040 Uiso 1 1 calc R . .
C22 C 1.0597(4) 1.2213(2) 0.1681(2) 0.0253(9) Uani 1 1 d . . .
H22A H 1.1457 1.1878 0.1614 0.038 Uiso 1 1 calc R . .
H22B H 1.0524 1.2258 0.2116 0.038 Uiso 1 1 calc R . .
H22C H 1.0656 1.2677 0.1359 0.038 Uiso 1 1 calc R . .
C23 C 0.9269(4) 1.1939(2) 0.16067(19) 0.0207(8) Uani 1 1 d . . .
H23A H 0.9353 1.1925 0.1151 0.025 Uiso 1 1 calc R . .
C24 C 0.9228(5) 1.1183(2) 0.2051(2) 0.0272(9) Uani 1 1 d . . .
H24A H 1.0121 1.0878 0.1965 0.041 Uiso 1 1 calc R . .
H24B H 0.8419 1.1006 0.1970 0.041 Uiso 1 1 calc R . .
H24C H 0.9119 1.1180 0.2503 0.041 Uiso 1 1 calc R . .
Cd2 Cd 0.52436(3) 0.886704(15) 0.246663(13) 0.01813(6) Uani 1 1 d . . .
Te5 Te 0.82063(3) 0.840838(14) 0.243856(12) 0.01988(6) Uani 1 1 d . . .
Te6 Te 0.40784(3) 0.882167(14) 0.138830(12) 0.01910(6) Uani 1 1 d . . .
Te7 Te 0.42939(3) 0.795513(13) 0.366622(12) 0.01987(6) Uani 1 1 d . . .
Te8 Te 0.45290(3) 1.031672(13) 0.237111(12) 0.01960(6) Uani 1 1 d . . .
P5 P 0.87079(10) 0.85185(5) 0.12984(5) 0.01579(18) Uani 1 1 d . . .
C25 C 1.0061(5) 0.9704(2) 0.1052(2) 0.0300(10) Uani 1 1 d . . .
H25A H 1.0116 1.0196 0.0793 0.045 Uiso 1 1 calc R . .
H25B H 1.0978 0.9405 0.0988 0.045 Uiso 1 1 calc R . .
H25C H 0.9846 0.9675 0.1510 0.045 Uiso 1 1 calc R . .
C26 C 0.8879(4) 0.9446(2) 0.08400(19) 0.0207(8) Uani 1 1 d . . .
H26A H 0.9152 0.9467 0.0376 0.025 Uiso 1 1 calc R . .
C27 C 0.7458(4) 0.9931(2) 0.0874(2) 0.0291(9) Uani 1 1 d . . .
H27A H 0.7574 1.0419 0.0624 0.044 Uiso 1 1 calc R . .
H27B H 0.7134 0.9906 0.1326 0.044 Uiso 1 1 calc R . .
H27C H 0.6749 0.9780 0.0694 0.044 Uiso 1 1 calc R . .
C28 C 1.1050(4) 0.8127(3) 0.0491(2) 0.0293(9) Uani 1 1 d . . .
H28A H 1.1996 0.7842 0.0452 0.044 Uiso 1 1 calc R . .
H28B H 1.1124 0.8631 0.0295 0.044 Uiso 1 1 calc R . .
H28C H 1.0391 0.7999 0.0266 0.044 Uiso 1 1 calc R . .
C29 C 1.0483(4) 0.7987(2) 0.12119(19) 0.0200(8) Uani 1 1 d . . .
H29A H 1.1155 0.8132 0.1431 0.024 Uiso 1 1 calc R . .
C30 C 1.0401(4) 0.7199(2) 0.1546(2) 0.0275(9) Uani 1 1 d . . .
H30A H 1.1349 0.6918 0.1498 0.041 Uiso 1 1 calc R . .
H30B H 0.9721 0.7052 0.1346 0.041 Uiso 1 1 calc R . .
H30C H 1.0081 0.7124 0.2006 0.041 Uiso 1 1 calc R . .
N3 N 0.7677(3) 0.82456(18) 0.09676(16) 0.0191(7) Uani 1 1 d . . .
P6 P 0.61096(10) 0.81068(5) 0.09701(5) 0.01586(18) Uani 1 1 d . . .
C31 C 0.4644(5) 0.6945(2) 0.1276(3) 0.0331(10) Uani 1 1 d . . .
H31A H 0.4637 0.6442 0.1512 0.050 Uiso 1 1 calc R . .
H31B H 0.4642 0.7020 0.0813 0.050 Uiso 1 1 calc R . .
H31C H 0.3793 0.7229 0.1430 0.050 Uiso 1 1 calc R . .
C32 C 0.5992(4) 0.7169(2) 0.1393(2) 0.0233(8) Uani 1 1 d . . .
H32A H 0.6836 0.6881 0.1216 0.028 Uiso 1 1 calc R . .
C33 C 0.6100(5) 0.6995(2) 0.2112(2) 0.0329(10) Uani 1 1 d . . .
H33A H 0.6036 0.6493 0.2327 0.049 Uiso 1 1 calc R . .
H33B H 0.5316 0.7288 0.2297 0.049 Uiso 1 1 calc R . .
H33C H 0.7017 0.7093 0.2176 0.049 Uiso 1 1 calc R . .
C34 C 0.6892(5) 0.7719(3) -0.0154(2) 0.0338(10) Uani 1 1 d . . .
H34A H 0.6741 0.7808 -0.0606 0.051 Uiso 1 1 calc R . .
H34B H 0.6718 0.7240 0.0098 0.051 Uiso 1 1 calc R . .
H34C H 0.7879 0.7763 -0.0129 0.051 Uiso 1 1 calc R . .
C35 C 0.5856(4) 0.8261(2) 0.01219(19) 0.0228(8) Uani 1 1 d . . .
H35A H 0.4855 0.8204 0.0101 0.027 Uiso 1 1 calc R . .
C36 C 0.6066(5) 0.9013(2) -0.0278(2) 0.0313(10) Uani 1 1 d . . .
H36A H 0.5922 0.9089 -0.0729 0.047 Uiso 1 1 calc R . .
H36B H 0.7039 0.9080 -0.0256 0.047 Uiso 1 1 calc R . .
H36C H 0.5373 0.9353 -0.0106 0.047 Uiso 1 1 calc R . .
P7 P 0.26676(10) 0.88387(5) 0.40774(4) 0.01445(18) Uani 1 1 d . . .
C37 C 0.1244(5) 0.8905(2) 0.5270(2) 0.0292(9) Uani 1 1 d . . .
H37A H 0.1154 0.8689 0.5740 0.044 Uiso 1 1 calc R . .
H37B H 0.0344 0.8926 0.5102 0.044 Uiso 1 1 calc R . .
H37C H 0.1461 0.9386 0.5165 0.044 Uiso 1 1 calc R . .
C38 C 0.2461(4) 0.8456(2) 0.49584(18) 0.0202(8) Uani 1 1 d . . .
H38A H 0.2223 0.7969 0.5067 0.024 Uiso 1 1 calc R . .
C39 C 0.3855(5) 0.8403(2) 0.5231(2) 0.0270(9) Uani 1 1 d . . .
H39A H 0.3737 0.8196 0.5703 0.040 Uiso 1 1 calc R . .
H39B H 0.4107 0.8878 0.5123 0.040 Uiso 1 1 calc R . .
H39C H 0.4618 0.8103 0.5044 0.040 Uiso 1 1 calc R . .
C40 C 0.0973(5) 0.9274(2) 0.3065(2) 0.0297(9) Uani 1 1 d . . .
H40A H 0.0024 0.9326 0.2927 0.044 Uiso 1 1 calc R . .
H40B H 0.1661 0.8964 0.2855 0.044 Uiso 1 1 calc R . .
H40C H 0.1271 0.9740 0.2940 0.044 Uiso 1 1 calc R . .
C41 C 0.0915(4) 0.8946(2) 0.3800(2) 0.0222(8) Uani 1 1 d . . .
H41A H 0.0253 0.9291 0.3995 0.027 Uiso 1 1 calc R . .
C42 C 0.0288(5) 0.8257(2) 0.4033(2) 0.0289(9) Uani 1 1 d . . .
H42A H -0.0647 0.8342 0.3871 0.043 Uiso 1 1 calc R . .
H42B H 0.0176 0.8091 0.4507 0.043 Uiso 1 1 calc R . .
H42C H 0.0933 0.7896 0.3869 0.043 Uiso 1 1 calc R . .
N4 N 0.3103(3) 0.95910(16) 0.39479(15) 0.0162(6) Uani 1 1 d . . .
P8 P 0.40212(10) 1.01789(5) 0.35189(4) 0.01423(18) Uani 1 1 d . . .
C43 C 0.6527(5) 1.0678(2) 0.3543(2) 0.0284(9) Uani 1 1 d . . .
H43A H 0.7408 1.0593 0.3748 0.043 Uiso 1 1 calc R . .
H43B H 0.5940 1.1121 0.3583 0.043 Uiso 1 1 calc R . .
H43C H 0.6768 1.0713 0.3084 0.043 Uiso 1 1 calc R . .
C44 C 0.5692(4) 1.0064(2) 0.38749(18) 0.0187(7) Uani 1 1 d . . .
H44A H 0.5426 1.0059 0.4335 0.022 Uiso 1 1 calc R . .
C45 C 0.6637(4) 0.9354(2) 0.3882(2) 0.0256(9) Uani 1 1 d . . .
H45A H 0.7515 0.9312 0.4076 0.038 Uiso 1 1 calc R . .
H45B H 0.6882 0.9331 0.3438 0.038 Uiso 1 1 calc R . .
H45C H 0.6119 0.8965 0.4137 0.038 Uiso 1 1 calc R . .
C46 C 0.1507(4) 1.1120(2) 0.3358(2) 0.0244(9) Uani 1 1 d . . .
H46A H 0.0952 1.1573 0.3391 0.037 Uiso 1 1 calc R . .
H46B H 0.1005 1.0732 0.3630 0.037 Uiso 1 1 calc R . .
H46C H 0.1619 1.1119 0.2907 0.037 Uiso 1 1 calc R . .
C47 C 0.2984(4) 1.1022(2) 0.35855(18) 0.0195(8) Uani 1 1 d . . .
H47A H 0.3492 1.1414 0.3295 0.023 Uiso 1 1 calc R . .
C48 C 0.2846(4) 1.1057(2) 0.4283(2) 0.0243(8) Uani 1 1 d . . .
H48A H 0.2291 1.1514 0.4304 0.036 Uiso 1 1 calc R . .
H48B H 0.3800 1.1007 0.4414 0.036 Uiso 1 1 calc R . .
H48C H 0.2358 1.0673 0.4574 0.036 Uiso 1 1 calc R . .

loop_
_atom_site_aniso_label
_atom_site_aniso_U_11
_atom_site_aniso_U_22
_atom_site_aniso_U_33
_atom_site_aniso_U_23
_atom_site_aniso_U_13
_atom_site_aniso_U_12
Cd1 0.02375(14) 0.01689(13) 0.01536(13) -0.00571(11) -0.00286(10) -0.00547(10)
Te1 0.02471(13) 0.01958(13) 0.02331(13) -0.00984(10) -0.00934(10) 0.00195(10)
Te2 0.02726(14) 0.01784(13) 0.02844(14) -0.01265(11) -0.01050(11) 0.00254(10)
Te3 0.02801(14) 0.02489(13) 0.01539(12) -0.00260(10) -0.00208(10) -0.01458(11)
Te4 0.03216(14) 0.02203(13) 0.01281(12) -0.00558(10) 0.00164(10) -0.01405(10)
P1 0.0184(4) 0.0134(4) 0.0170(5) -0.0059(4) -0.0019(4) -0.0016(3)
C1 0.032(2) 0.0178(19) 0.025(2) -0.0063(16) 0.0007(17) -0.0060(16)
C2 0.0220(19) 0.0203(19) 0.022(2) -0.0079(16) 0.0032(15) -0.0040(15)
C3 0.053(3) 0.028(2) 0.018(2) -0.0076(18) 0.0006(19) -0.009(2)
C4 0.036(2) 0.0120(18) 0.034(2) -0.0045(17) -0.0060(19) -0.0065(16)
C5 0.0222(19) 0.0156(18) 0.025(2) -0.0099(16) -0.0029(15) -0.0001(14)
C6 0.026(2) 0.027(2) 0.044(3) -0.022(2) -0.0059(19) 0.0050(17)
N1 0.0205(16) 0.0148(15) 0.0175(15) -0.0058(13) -0.0021(12) -0.0034(12)
P2 0.0170(4) 0.0163(4) 0.0168(5) -0.0066(4) -0.0028(4) -0.0025(3)
C7 0.034(2) 0.031(2) 0.019(2) -0.0025(17) 0.0014(17) -0.0136(18)
C8 0.0200(18) 0.0215(19) 0.022(2) -0.0087(16) 0.0013(15) -0.0038(15)
C9 0.028(2) 0.022(2) 0.027(2) -0.0055(17) -0.0009(17) -0.0086(17)
C10 0.031(2) 0.027(2) 0.021(2) -0.0024(17) -0.0097(17) -0.0065(17)
C11 0.0191(18) 0.0203(19) 0.025(2) -0.0065(16) -0.0070(15) -0.0011(15)
C12 0.0187(19) 0.032(2) 0.035(2) -0.009(2) -0.0075(17) 0.0007(17)
P3 0.0205(5) 0.0149(4) 0.0119(4) -0.0023(4) -0.0010(3) -0.0051(4)
C13 0.039(3) 0.018(2) 0.041(3) -0.0039(19) -0.006(2) -0.0018(18)
C14 0.0214(19) 0.0191(19) 0.023(2) -0.0061(16) -0.0049(15) -0.0013(15)
C15 0.032(2) 0.033(2) 0.031(2) -0.015(2) 0.0000(19) 0.0010(19)
C16 0.039(2) 0.036(2) 0.0149(19) -0.0065(18) -0.0075(17) 0.001(2)
C17 0.0252(19) 0.0168(18) 0.0134(17) -0.0001(14) -0.0002(14) -0.0059(15)
C18 0.030(2) 0.026(2) 0.021(2) -0.0092(17) 0.0022(16) -0.0023(17)
N2 0.0269(17) 0.0184(16) 0.0130(15) -0.0030(13) -0.0024(13) -0.0091(13)
P4 0.0182(4) 0.0160(4) 0.0120(4) -0.0036(4) -0.0013(3) -0.0058(3)
C19 0.021(2) 0.044(3) 0.041(3) -0.019(2) -0.0037(19) -0.0085(19)
C20 0.027(2) 0.023(2) 0.0159(18) -0.0052(15) -0.0039(15) -0.0104(16)
C21 0.036(2) 0.027(2) 0.023(2) -0.0096(18) -0.0033(18) -0.0126(18)
C22 0.023(2) 0.027(2) 0.023(2) -0.0044(17) 0.0009(16) -0.0064(16)
C23 0.0236(19) 0.0199(19) 0.0173(18) -0.0054(15) -0.0022(15) -0.0011(15)
C24 0.030(2) 0.0170(19) 0.031(2) -0.0026(17) -0.0056(18) -0.0015(16)
Cd2 0.02081(13) 0.01889(14) 0.01626(13) -0.00794(11) 0.00069(10) -0.00435(10)
Te5 0.01959(12) 0.02648(14) 0.01525(12) -0.00806(10) -0.00362(9) -0.00309(10)
Te6 0.01507(11) 0.02282(13) 0.02208(13) -0.01172(10) -0.00362(9) 0.00053(9)
Te7 0.02568(13) 0.01371(12) 0.01822(12) -0.00524(9) 0.00269(10) -0.00184(9)
Te8 0.03043(14) 0.01585(12) 0.01249(11) -0.00420(9) 0.00072(10) -0.00609(10)
P5 0.0136(4) 0.0181(5) 0.0163(4) -0.0060(4) -0.0030(3) -0.0016(3)
C25 0.029(2) 0.022(2) 0.040(3) -0.0077(19) -0.0014(19) -0.0114(17)
C26 0.0229(19) 0.0200(19) 0.0192(19) -0.0059(15) -0.0005(15) -0.0046(15)
C27 0.022(2) 0.021(2) 0.039(3) -0.0039(18) -0.0035(18) -0.0007(16)
C28 0.019(2) 0.037(2) 0.031(2) -0.015(2) 0.0038(17) -0.0002(17)
C29 0.0149(17) 0.0224(19) 0.024(2) -0.0076(16) -0.0057(15) -0.0015(14)
C30 0.0195(19) 0.023(2) 0.039(2) -0.0108(19) -0.0036(17) 0.0017(16)
N3 0.0149(15) 0.0256(17) 0.0201(16) -0.0121(14) -0.0018(12) -0.0023(13)
P6 0.0157(4) 0.0180(5) 0.0165(4) -0.0085(4) -0.0047(3) -0.0009(3)
C31 0.030(2) 0.025(2) 0.048(3) -0.012(2) -0.009(2) -0.0097(18)
C32 0.0205(19) 0.0164(18) 0.035(2) -0.0097(17) -0.0080(17) -0.0005(15)
C33 0.041(3) 0.018(2) 0.037(3) 0.0002(18) -0.015(2) -0.0057(18)
C34 0.031(2) 0.047(3) 0.027(2) -0.022(2) -0.0058(18) 0.003(2)
C35 0.0182(18) 0.032(2) 0.0207(19) -0.0131(17) -0.0066(15) 0.0023(16)
C36 0.037(2) 0.036(3) 0.018(2) -0.0037(18) -0.0067(18) -0.003(2)
P7 0.0166(4) 0.0120(4) 0.0143(4) -0.0030(3) -0.0003(3) -0.0041(3)
C37 0.028(2) 0.035(2) 0.025(2) -0.0136(19) 0.0057(17) -0.0041(18)
C38 0.028(2) 0.0170(18) 0.0151(18) -0.0043(15) 0.0016(15) -0.0076(15)
C39 0.034(2) 0.027(2) 0.0176(19) -0.0049(17) -0.0050(17) -0.0003(18)
C40 0.031(2) 0.030(2) 0.029(2) -0.0035(19) -0.0135(18) -0.0090(18)
C41 0.0217(19) 0.0159(18) 0.030(2) -0.0052(16) -0.0070(16) -0.0041(15)
C42 0.023(2) 0.026(2) 0.041(3) -0.0090(19) -0.0069(18) -0.0101(17)
N4 0.0182(15) 0.0148(15) 0.0163(15) -0.0058(12) 0.0001(12) -0.0041(12)
P8 0.0178(4) 0.0122(4) 0.0132(4) -0.0037(3) -0.0012(3) -0.0040(3)
C43 0.027(2) 0.034(2) 0.029(2) -0.0099(19) -0.0003(18) -0.0186(18)
C44 0.0199(18) 0.0232(19) 0.0154(17) -0.0062(15) -0.0013(14) -0.0084(15)
C45 0.0190(19) 0.029(2) 0.030(2) -0.0115(18) -0.0048(16) -0.0009(16)
C46 0.026(2) 0.020(2) 0.026(2) -0.0085(17) -0.0096(17) 0.0070(16)
C47 0.0250(19) 0.0137(17) 0.0174(18) -0.0009(14) -0.0021(15) -0.0043(14)
C48 0.025(2) 0.022(2) 0.029(2) -0.0136(17) -0.0030(16) 0.0003(16)

loop_
_atom_type_symbol
_atom_type_description
_atom_type_scat_dispersion_real
_atom_type_scat_dispersion_imag
_atom_type_scat_source
C C 0.0033 0.0016 'International Tables Vol C Tables 4.2.6.8 and 6.1.1.4'
H H 0.0000 0.0000 'International Tables Vol C Tables 4.2.6.8 and 6.1.1.4'
N N 0.0061 0.0033 'International Tables Vol C Tables 4.2.6.8 and 6.1.1.4'
P P 0.1023 0.0942 'International Tables Vol C Tables 4.2.6.8 and 6.1.1.4'
Cd Cd -0.8075 1.2024 'International Tables Vol C Tables 4.2.6.8 and 6.1.1.4'
Te Te -0.5308 1.6751 'International Tables Vol C Tables 4.2.6.8 and 6.1.1.4'

loop_
_geom_angle_atom_site_label_1
_geom_angle_atom_site_label_2
_geom_angle_atom_site_label_3
_geom_angle
_geom_angle_site_symmetry_1
_geom_angle_site_symmetry_3
_geom_angle_publ_flag
Te2 Cd1 Te4 109.00(3) . . ?
Te2 Cd1 Te1 111.70(3) . . ?
Te4 Cd1 Te1 111.62(2) . . ?
Te2 Cd1 Te3 109.25(3) . . ?
Te4 Cd1 Te3 111.93(3) . . ?
Te1 Cd1 Te3 103.25(3) . . ?
P1 Te1 Cd1 101.19(4) . . ?
P2 Te2 Cd1 99.88(3) . . ?
P3 Te3 Cd1 99.30(4) . . ?
P4 Te4 Cd1 99.95(4) . . ?
N1 P1 C5 106.82(18) . . ?
N1 P1 C2 110.54(18) . . ?
C5 P1 C2 104.99(18) . . ?
N1 P1 Te1 120.11(12) . . ?
C5 P1 Te1 106.17(14) . . ?
C2 P1 Te1 107.14(14) . . ?
C3 C2 C1 110.9(4) . . ?
C3 C2 P1 111.8(3) . . ?
C1 C2 P1 110.8(3) . . ?
C4 C5 C6 111.1(4) . . ?
C4 C5 P1 111.3(3) . . ?
C6 C5 P1 111.9(3) . . ?
P2 N1 P1 144.6(2) . . ?
N1 P2 C8 110.65(18) . . ?
N1 P2 C11 105.69(18) . . ?
C8 P2 C11 106.23(19) . . ?
N1 P2 Te2 120.59(12) . . ?
C8 P2 Te2 107.37(13) . . ?
C11 P2 Te2 105.34(13) . . ?
C7 C8 C9 110.6(3) . . ?
C7 C8 P2 111.1(3) . . ?
C9 C8 P2 111.6(3) . . ?
C10 C11 C12 111.2(3) . . ?
C10 C11 P2 111.4(3) . . ?
C12 C11 P2 112.6(3) . . ?
N2 P3 C14 108.58(19) . . ?
N2 P3 C17 107.31(18) . . ?
C14 P3 C17 105.88(18) . . ?
N2 P3 Te3 119.68(13) . . ?
C14 P3 Te3 109.27(13) . . ?
C17 P3 Te3 105.25(13) . . ?
C15 C14 C13 111.9(4) . . ?
C15 C14 P3 111.1(3) . . ?
C13 C14 P3 112.6(3) . . ?
C18 C17 C16 111.1(3) . . ?
C18 C17 P3 110.3(3) . . ?
C16 C17 P3 111.7(3) . . ?
P4 N2 P3 145.7(2) . . ?
N2 P4 C20 105.54(18) . . ?
N2 P4 C23 110.26(18) . . ?
C20 P4 C23 106.00(19) . . ?
N2 P4 Te4 118.85(13) . . ?
C20 P4 Te4 105.94(13) . . ?
C23 P4 Te4 109.36(13) . . ?
C21 C20 C19 110.7(3) . . ?
C21 C20 P4 111.3(3) . . ?
C19 C20 P4 111.6(3) . . ?
C24 C23 C22 110.9(3) . . ?
C24 C23 P4 113.0(3) . . ?
C22 C23 P4 110.7(3) . . ?
Te5 Cd2 Te6 113.53(3) . . ?
Te5 Cd2 Te7 100.76(4) . . ?
Te6 Cd2 Te7 115.56(2) . . ?
Te5 Cd2 Te8 111.78(3) . . ?
Te6 Cd2 Te8 101.62(3) . . ?
Te7 Cd2 Te8 114.11(3) . . ?
P5 Te5 Cd2 98.09(4) . . ?
P6 Te6 Cd2 98.26(3) . . ?
P7 Te7 Cd2 98.05(4) . . ?
P8 Te8 Cd2 97.50(4) . . ?
N3 P5 C29 106.13(17) . . ?
N3 P5 C26 109.48(18) . . ?
C29 P5 C26 106.77(18) . . ?
N3 P5 Te5 118.99(13) . . ?
C29 P5 Te5 105.49(14) . . ?
C26 P5 Te5 109.24(13) . . ?
C27 C26 C25 111.5(3) . . ?
C27 C26 P5 111.0(3) . . ?
C25 C26 P5 112.5(3) . . ?
C30 C29 C28 111.4(3) . . ?
C30 C29 P5 109.7(3) . . ?
C28 C29 P5 110.4(3) . . ?
P6 N3 P5 146.7(2) . . ?
N3 P6 C35 106.13(19) . . ?
N3 P6 C32 109.55(18) . . ?
C35 P6 C32 106.8(2) . . ?
N3 P6 Te6 119.66(12) . . ?
C35 P6 Te6 105.81(13) . . ?
C32 P6 Te6 108.18(14) . . ?
C33 C32 C31 110.9(4) . . ?
C33 C32 P6 110.9(3) . . ?
C31 C32 P6 113.0(3) . . ?
C36 C35 C34 110.5(4) . . ?
C36 C35 P6 110.3(3) . . ?
C34 C35 P6 110.5(3) . . ?
N4 P7 C41 109.80(18) . . ?
N4 P7 C38 105.42(17) . . ?
C41 P7 C38 106.89(19) . . ?
N4 P7 Te7 119.43(12) . . ?
C41 P7 Te7 108.50(14) . . ?
C38 P7 Te7 106.06(13) . . ?
C39 C38 C37 109.7(3) . . ?
C39 C38 P7 110.0(3) . . ?
C37 C38 P7 111.1(3) . . ?
C42 C41 C40 112.0(4) . . ?
C42 C41 P7 112.6(3) . . ?
C40 C41 P7 110.9(3) . . ?
P7 N4 P8 148.4(2) . . ?
N4 P8 C47 105.61(17) . . ?
N4 P8 C44 109.77(17) . . ?
C47 P8 C44 106.38(18) . . ?
N4 P8 Te8 118.27(12) . . ?
C47 P8 Te8 106.14(13) . . ?
C44 P8 Te8 109.90(13) . . ?
C43 C44 C45 110.7(3) . . ?
C43 C44 P8 112.4(3) . . ?
C45 C44 P8 111.8(3) . . ?
C46 C47 C48 110.9(3) . . ?
C46 C47 P8 109.4(3) . . ?
C48 C47 P8 111.2(3) . . ?

loop_
_geom_bond_atom_site_label_1
_geom_bond_atom_site_label_2
_geom_bond_distance
_geom_bond_site_symmetry_2
_geom_bond_publ_flag
Cd1 Te2 2.7922(10) . ?
Cd1 Te4 2.7995(9) . ?
Cd1 Te1 2.8014(10) . ?
Cd1 Te3 2.8043(10) . ?
Te1 P1 2.4249(12) . ?
Te2 P2 2.4329(11) . ?
Te3 P3 2.4232(11) . ?
Te4 P4 2.4315(11) . ?
P1 N1 1.594(3) . ?
P1 C5 1.838(4) . ?
P1 C2 1.839(4) . ?
C1 C2 1.525(5) . ?
C2 C3 1.520(6) . ?
C4 C5 1.530(6) . ?
C5 C6 1.532(6) . ?
N1 P2 1.593(3) . ?
P2 C8 1.836(4) . ?
P2 C11 1.842(4) . ?
C7 C8 1.527(6) . ?
C8 C9 1.529(5) . ?
C10 C11 1.526(6) . ?
C11 C12 1.530(6) . ?
P3 N2 1.589(3) . ?
P3 C14 1.836(4) . ?
P3 C17 1.838(4) . ?
C13 C14 1.533(6) . ?
C14 C15 1.530(6) . ?
C16 C17 1.525(6) . ?
C17 C18 1.522(5) . ?
N2 P4 1.583(3) . ?
P4 C20 1.823(4) . ?
P4 C23 1.849(4) . ?
C19 C20 1.536(6) . ?
C20 C21 1.530(5) . ?
C22 C23 1.536(6) . ?
C23 C24 1.528(5) . ?
Cd2 Te5 2.8045(8) . ?
Cd2 Te6 2.8111(8) . ?
Cd2 Te7 2.8158(11) . ?
Cd2 Te8 2.8162(8) . ?
Te5 P5 2.4188(11) . ?
Te6 P6 2.4252(12) . ?
Te7 P7 2.4309(12) . ?
Te8 P8 2.4247(11) . ?
P5 N3 1.587(3) . ?
P5 C29 1.839(4) . ?
P5 C26 1.845(4) . ?
C25 C26 1.528(6) . ?
C26 C27 1.516(5) . ?
C28 C29 1.544(6) . ?
C29 C30 1.535(6) . ?
N3 P6 1.584(3) . ?
P6 C35 1.835(4) . ?
P6 C32 1.838(4) . ?
C31 C32 1.536(6) . ?
C32 C33 1.521(6) . ?
C34 C35 1.534(6) . ?
C35 C36 1.523(6) . ?
P7 N4 1.582(3) . ?
P7 C41 1.828(4) . ?
P7 C38 1.831(4) . ?
C37 C38 1.540(5) . ?
C38 C39 1.523(6) . ?
C40 C41 1.532(6) . ?
C41 C42 1.529(5) . ?
N4 P8 1.583(3) . ?
P8 C47 1.829(4) . ?
P8 C44 1.836(4) . ?
C43 C44 1.529(5) . ?
C44 C45 1.532(5) . ?
C46 C47 1.532(5) . ?
C47 C48 1.540(6) . ?
